data_4117381
loop_
_publ_author_name
'Xin Yu'
'Aaron Mailman'
'Kristina Lekin'
'Abdeljalil Assoud'
'Craig M. Robertson'
'Bruce C. Noll'
'Charles F. Campana'
'Judith A. K. Howard'
'Paul A. Dube'
'Richard T. Oakley'

_publ_section_title
;
 Semiquinone-Bridged Bisdithiazolyl Radicals as Neutral Radical Conductors
;
_journal_name_full 'Journal of the American Chemical Society'
_journal_page_first 2264
_journal_page_last 2275
_journal_paper_doi 10.1021/ja209841z
_journal_volume 134
_journal_year 2012
_chemical_formula_moiety 'C8 H3 Cl F6 N3 O S4 Sb'
_chemical_formula_sum 'C8 H3 Cl F6 N3 O S4 Sb'
_chemical_formula_weight 556.57
_chemical_name_common ClBBO.SbF6.MeCN
_chemical_name_systematic
; 
 ? 
;
_space_group_IT_number 61
_symmetry_cell_setting orthorhombic
_symmetry_space_group_name_Hall '-P 2ac 2ab'
_symmetry_space_group_name_H-M 'P b c a'
_atom_sites_solution_hydrogens geom
_atom_sites_solution_primary direct
_atom_sites_solution_secondary difmap
_audit_creation_method SHELXL-97
_cell_angle_alpha 90.00
_cell_angle_beta 90.00
_cell_angle_gamma 90.00
_cell_formula_units_Z 8
_cell_length_a 14.3729(7)
_cell_length_b 14.3342(7)
_cell_length_c 16.5005(8)
_cell_measurement_temperature 296(2)
_cell_volume 3399.5(3)
_computing_structure_refinement 'SHELXL-97 (Sheldrick, 2008)'
_computing_structure_solution 'SHELXS-97 (Sheldrick, 2008)'
_diffrn_ambient_temperature 296(2)
_diffrn_measured_fraction_theta_full 0.999
_diffrn_measured_fraction_theta_max 0.999
_diffrn_radiation_monochromator graphite
_diffrn_radiation_source 'fine-focus sealed tube'
_diffrn_radiation_type MoK\a
_diffrn_radiation_wavelength 0.71073
_diffrn_reflns_av_R_equivalents 0.1069
_diffrn_reflns_av_sigmaI/netI 0.0433
_diffrn_reflns_limit_h_max 18
_diffrn_reflns_limit_h_min -18
_diffrn_reflns_limit_k_max 18
_diffrn_reflns_limit_k_min -18
_diffrn_reflns_limit_l_max 21
_diffrn_reflns_limit_l_min -21
_diffrn_reflns_number 38690
_diffrn_reflns_theta_full 28.00
_diffrn_reflns_theta_max 28.00
_diffrn_reflns_theta_min 2.83
_exptl_absorpt_coefficient_mu 2.335
_exptl_absorpt_correction_T_max 0.9439
_exptl_absorpt_correction_T_min 0.4545
_exptl_absorpt_correction_type empirical
_exptl_absorpt_process_details APEXII
_exptl_crystal_colour Gold
_exptl_crystal_density_diffrn 2.179
_exptl_crystal_description Plate
_exptl_crystal_F_000 2136
_exptl_crystal_size_max 0.40
_exptl_crystal_size_mid 0.19
_exptl_crystal_size_min 0.03
_refine_diff_density_max 0.664
_refine_diff_density_min -1.117
_refine_diff_density_rms 0.145
_refine_ls_extinction_method none
_refine_ls_goodness_of_fit_ref 1.263
_refine_ls_hydrogen_treatment constr
_refine_ls_matrix_type full
_refine_ls_number_parameters 267
_refine_ls_number_reflns 4096
_refine_ls_number_restraints 30
_refine_ls_restrained_S_all 1.261
_refine_ls_R_factor_all 0.0593
_refine_ls_R_factor_gt 0.0458
_refine_ls_shift/su_max 0.001
_refine_ls_shift/su_mean 0.000
_refine_ls_structure_factor_coef Fsqd
_refine_ls_weighting_details 'calc w=1/[\s^2^(Fo^2^)+(0.0166P)^2^+2.7112P] where P=(Fo^2^+2Fc^2^)/3'
_refine_ls_weighting_scheme calc
_refine_ls_wR_factor_gt 0.0803
_refine_ls_wR_factor_ref 0.0863
_reflns_number_gt 3259
_reflns_number_total 4096
_reflns_threshold_expression >2sigma(I)
_cod_data_source_file ja209841z_si_004.cif
_cod_data_source_block xy_2_59_0ma
_cod_depositor_comments
;
The following automatic conversions were performed:

'_refine_ls_hydrogen_treatment' value 'constra' was replaced with the
value 'constr' as specified in the replacement file
'src/cod-tools/trunk/data/replacement-values/replacement_values.lst'.

Automatic conversion script
Id: cif_fix_values 5376 2017-05-30 11:51:03Z andrius 
;
_cod_database_code 4117381

loop_
_symmetry_equiv_pos_as_xyz
'x, y, z'
'-x+1/2, -y, z+1/2'
'-x, y+1/2, -z+1/2'
'x+1/2, -y+1/2, -z'
'-x, -y, -z'
'x-1/2, y, -z-1/2'
'x, -y-1/2, z-1/2'
'-x-1/2, y-1/2, z'

loop_
_atom_site_label
_atom_site_type_symbol
_atom_site_fract_x
_atom_site_fract_y
_atom_site_fract_z
_atom_site_U_iso_or_equiv
_atom_site_adp_type
_atom_site_occupancy
_atom_site_symmetry_multiplicity
_atom_site_calc_flag
_atom_site_refinement_flags
_atom_site_disorder_assembly
_atom_site_disorder_group
S1 S 0.21626(8) 0.15341(7) 0.84497(7) 0.0554(3) Uani 1 1 d . . .
S2 S 0.31151(7) 0.11518(6) 0.75773(6) 0.0476(2) Uani 1 1 d . . .
S3 S 0.48453(8) 0.52687(8) 0.64331(7) 0.0557(3) Uani 1 1 d . . .
S4 S 0.51407(7) 0.39054(8) 0.61255(6) 0.0530(3) Uani 1 1 d . . .
Cl1 Cl 0.46912(8) 0.17221(8) 0.63052(8) 0.0628(3) Uani 1 1 d . . .
N1 N 0.2312(2) 0.2636(2) 0.8417(2) 0.0478(7) Uani 1 1 d . . .
N2 N 0.4046(2) 0.5078(2) 0.7079(2) 0.0510(8) Uani 1 1 d . . .
O1 O 0.2691(2) 0.4540(2) 0.82169(19) 0.0603(8) Uani 1 1 d . . .
C3 C 0.4102(2) 0.2544(3) 0.6861(2) 0.0423(8) Uani 1 1 d . . .
C2 C 0.3425(2) 0.2282(2) 0.7408(2) 0.0399(7) Uani 1 1 d . . .
C1 C 0.2932(2) 0.2949(2) 0.7895(2) 0.0404(7) Uani 1 1 d . . .
C6 C 0.3102(3) 0.3960(3) 0.7815(2) 0.0442(8) Uani 1 1 d . . .
C5 C 0.3821(3) 0.4201(2) 0.7205(2) 0.0427(8) Uani 1 1 d . . .
C4 C 0.4308(3) 0.3490(3) 0.6764(2) 0.0421(8) Uani 1 1 d . . .
Sb1 Sb 0.58959(2) 0.32346(2) 0.892539(17) 0.05150(13) Uani 1 1 d . . .
F1A F 0.5932(15) 0.2212(10) 0.9555(18) 0.123(5) Uani 0.59(8) 1 d PU A 1
F1B F 0.610(3) 0.244(4) 0.982(3) 0.135(11) Uani 0.41(8) 1 d PU A 2
F2A F 0.592(2) 0.4241(10) 0.8214(10) 0.145(7) Uani 0.51(5) 1 d PU A 1
F2B F 0.561(2) 0.409(2) 0.8188(12) 0.173(9) Uani 0.49(5) 1 d PU A 2
F3 F 0.5843(3) 0.4025(3) 0.9803(3) 0.1192(16) Uani 1 1 d . A .
F4A F 0.5884(14) 0.2436(11) 0.8007(13) 0.109(3) Uani 0.68(9) 1 d PU A 1
F4B F 0.615(6) 0.232(4) 0.826(5) 0.116(17) Uani 0.32(9) 1 d PU A 2
F5A F 0.7138(16) 0.353(3) 0.8830(14) 0.124(8) Uani 0.70(10) 1 d PU A 1
F5B F 0.714(4) 0.309(9) 0.895(4) 0.148(19) Uani 0.30(10) 1 d PU A 2
F6A F 0.4623(12) 0.320(2) 0.8897(12) 0.123(7) Uani 0.50(8) 1 d PU A 1
F6B F 0.4669(17) 0.296(4) 0.903(3) 0.162(9) Uani 0.50(8) 1 d PU A 2
N7 N 0.6407(3) 0.5221(4) 0.5276(3) 0.0771(12) Uani 1 1 d . . .
C8 C 0.7014(4) 0.4787(4) 0.5065(3) 0.0626(12) Uani 1 1 d . . .
C9 C 0.7770(4) 0.4216(4) 0.4804(4) 0.0873(17) Uani 1 1 d . . .
H9A H 0.7645 0.3578 0.4942 0.105 Uiso 1 1 calc R . .
H9B H 0.8331 0.4415 0.5068 0.105 Uiso 1 1 calc R . .
H9C H 0.7842 0.4272 0.4228 0.105 Uiso 1 1 calc R . .

loop_
_atom_site_aniso_label
_atom_site_aniso_U_11
_atom_site_aniso_U_22
_atom_site_aniso_U_33
_atom_site_aniso_U_23
_atom_site_aniso_U_13
_atom_site_aniso_U_12
S1 0.0556(6) 0.0425(5) 0.0682(7) 0.0088(4) 0.0124(5) 0.0021(4)
S2 0.0464(5) 0.0332(4) 0.0633(6) -0.0010(4) 0.0002(4) 0.0020(4)
S3 0.0542(6) 0.0474(5) 0.0655(7) 0.0066(5) -0.0020(5) -0.0093(4)
S4 0.0468(5) 0.0532(6) 0.0589(6) 0.0027(4) 0.0067(4) -0.0029(4)
Cl1 0.0530(6) 0.0538(6) 0.0817(7) -0.0192(5) 0.0120(5) 0.0056(4)
N1 0.0475(17) 0.0400(16) 0.0560(18) 0.0045(14) 0.0094(14) 0.0076(13)
N2 0.0530(19) 0.0398(17) 0.060(2) 0.0005(15) -0.0008(15) -0.0015(14)
O1 0.078(2) 0.0390(14) 0.0641(18) -0.0027(13) 0.0150(15) 0.0129(14)
C3 0.0369(17) 0.0397(18) 0.050(2) -0.0057(15) -0.0010(14) 0.0024(14)
C2 0.0348(17) 0.0356(18) 0.0494(19) -0.0005(14) -0.0049(14) 0.0049(13)
C1 0.0409(18) 0.0347(16) 0.0455(18) -0.0011(14) -0.0007(14) 0.0073(14)
C6 0.047(2) 0.0369(18) 0.0486(19) -0.0011(15) 0.0013(16) 0.0048(15)
C5 0.0430(18) 0.0347(17) 0.0503(19) 0.0004(15) -0.0043(15) 0.0021(14)
C4 0.0384(18) 0.0402(18) 0.048(2) -0.0006(15) -0.0038(15) 0.0022(15)
Sb1 0.0499(2) 0.0543(2) 0.0503(2) -0.00401(11) -0.00093(11) 0.00121(11)
F1A 0.200(14) 0.074(9) 0.096(9) 0.029(6) -0.021(8) 0.010(6)
F1B 0.126(15) 0.20(2) 0.083(15) 0.051(14) 0.015(10) 0.052(14)
F2A 0.265(19) 0.070(7) 0.099(8) 0.021(6) 0.059(12) -0.039(9)
F2B 0.180(14) 0.164(15) 0.174(15) 0.091(12) -0.087(13) 0.006(11)
F3 0.132(4) 0.125(3) 0.101(3) -0.055(3) 0.035(2) -0.045(3)
F4A 0.104(6) 0.138(7) 0.083(6) -0.068(5) -0.008(6) 0.008(8)
F4B 0.13(3) 0.122(18) 0.10(2) -0.064(17) 0.04(2) -0.059(15)
F5A 0.062(6) 0.198(18) 0.112(8) -0.044(9) 0.026(5) -0.043(9)
F5B 0.049(15) 0.24(5) 0.16(2) -0.03(3) 0.002(11) 0.02(2)
F6A 0.062(7) 0.211(17) 0.096(9) -0.014(8) -0.032(7) 0.039(12)
F6B 0.069(9) 0.23(2) 0.186(18) -0.080(14) 0.030(10) -0.070(12)
N7 0.068(3) 0.092(3) 0.072(3) 0.013(2) -0.005(2) -0.003(2)
C8 0.065(3) 0.071(3) 0.051(2) 0.008(2) -0.004(2) -0.017(2)
C9 0.085(4) 0.086(4) 0.090(4) -0.008(3) 0.026(3) -0.009(3)

loop_
_atom_type_symbol
_atom_type_description
_atom_type_scat_dispersion_real
_atom_type_scat_dispersion_imag
_atom_type_scat_source
C C 0.0033 0.0016 'International Tables Vol C Tables 4.2.6.8 and 6.1.1.4'
H H 0.0000 0.0000 'International Tables Vol C Tables 4.2.6.8 and 6.1.1.4'
N N 0.0061 0.0033 'International Tables Vol C Tables 4.2.6.8 and 6.1.1.4'
O O 0.0106 0.0060 'International Tables Vol C Tables 4.2.6.8 and 6.1.1.4'
F F 0.0171 0.0103 'International Tables Vol C Tables 4.2.6.8 and 6.1.1.4'
S S 0.1246 0.1234 'International Tables Vol C Tables 4.2.6.8 and 6.1.1.4'
Cl Cl 0.1484 0.1585 'International Tables Vol C Tables 4.2.6.8 and 6.1.1.4'
Sb Sb -0.5866 1.5461 'International Tables Vol C Tables 4.2.6.8 and 6.1.1.4'

loop_
_geom_angle_atom_site_label_1
_geom_angle_atom_site_label_2
_geom_angle_atom_site_label_3
_geom_angle
N1 S1 S2 98.66(13)
C2 S2 S1 92.04(13)
N2 S3 S4 98.68(14)
C4 S4 S3 91.98(14)
C1 N1 S1 116.7(3)
C5 N2 S3 116.6(3)
C2 C3 C4 119.2(3)
C2 C3 Cl1 120.7(3)
C4 C3 Cl1 120.1(3)
C3 C2 C1 122.2(3)
C3 C2 S2 123.4(3)
C1 C2 S2 114.3(3)
N1 C1 C2 118.2(3)
N1 C1 C6 120.3(3)
C2 C1 C6 121.4(3)
O1 C6 C1 122.8(4)
O1 C6 C5 123.3(3)
C1 C6 C5 113.9(3)
N2 C5 C4 118.7(4)
N2 C5 C6 120.1(3)
C4 C5 C6 121.2(3)
C3 C4 C5 121.9(3)
C3 C4 S4 124.0(3)
C5 C4 S4 114.1(3)
F1B Sb1 F2B 171.4(17)
F1B Sb1 F4B 90(4)
F2B Sb1 F4B 98(4)
F1B Sb1 F5B 76(4)
F2B Sb1 F5B 109(4)
F4B Sb1 F5B 73(4)
F1B Sb1 F6B 87(2)
F2B Sb1 F6B 90(2)
F4B Sb1 F6B 96(2)
F5B Sb1 F6B 160(5)
F1B Sb1 F6A 99.0(14)
F2B Sb1 F6A 76.9(14)
F4B Sb1 F6A 100(3)
F5B Sb1 F6A 172(4)
F6B Sb1 F6A 13.0(19)
F1B Sb1 F3 76(2)
F2B Sb1 F3 95.9(9)
F4B Sb1 F3 164(4)
F5B Sb1 F3 96(2)
F6B Sb1 F3 91.0(9)
F6A Sb1 F3 89.7(8)
F1B Sb1 F5A 93.2(19)
F2B Sb1 F5A 90.3(17)
F4B Sb1 F5A 85(2)
F5B Sb1 F5A 21(4)
F6B Sb1 F5A 179.1(14)
F6A Sb1 F5A 166.7(17)
F3 Sb1 F5A 88.1(7)
F1B Sb1 F2A 164(2)
F2B Sb1 F2A 15.2(11)
F4B Sb1 F2A 101(3)
F5B Sb1 F2A 95(4)
F6B Sb1 F2A 104(2)
F6A Sb1 F2A 91.2(13)
F3 Sb1 F2A 91.1(5)
F5A Sb1 F2A 75.7(17)
F1B Sb1 F1A 18.3(17)
F2B Sb1 F1A 165.2(14)
F4B Sb1 F1A 75(3)
F5B Sb1 F1A 82(4)
F6B Sb1 F1A 78(2)
F6A Sb1 F1A 91.2(11)
F3 Sb1 F1A 92.7(9)
F5A Sb1 F1A 102.0(16)
F2A Sb1 F1A 175.4(9)
F1B Sb1 F4A 105(2)
F2B Sb1 F4A 82.4(11)
F4B Sb1 F4A 18(4)
F5B Sb1 F4A 87(2)
F6B Sb1 F4A 86.4(10)
F6A Sb1 F4A 87.4(10)
F3 Sb1 F4A 176.9(7)
F5A Sb1 F4A 94.4(8)
F2A Sb1 F4A 87.9(8)
F1A Sb1 F4A 88.3(11)
N7 C8 C9 178.5(6)

loop_
_geom_bond_atom_site_label_1
_geom_bond_atom_site_label_2
_geom_bond_distance
S1 N1 1.595(3)
S1 S2 2.0608(15)
S2 C2 1.703(4)
S3 N2 1.591(4)
S3 S4 2.0632(16)
S4 C4 1.703(4)
Cl1 C3 1.716(4)
N1 C1 1.318(5)
N2 C5 1.314(5)
O1 C6 1.217(4)
C3 C2 1.379(5)
C3 C4 1.396(5)
C2 C1 1.436(5)
C1 C6 1.476(5)
C6 C5 1.483(5)
C5 C4 1.435(5)
Sb1 F1B 1.88(2)
Sb1 F2B 1.776(17)
Sb1 F4B 1.74(3)
Sb1 F5B 1.80(5)
Sb1 F6B 1.815(17)
Sb1 F6A 1.830(17)
Sb1 F3 1.840(4)
Sb1 F5A 1.840(17)
Sb1 F2A 1.860(13)
Sb1 F1A 1.797(16)
Sb1 F4A 1.899(19)
N7 C8 1.127(7)
C8 C9 1.427(8)
